data_4034723
loop_
_publ_author_name
'Selvaraj, Karuppu'
'Swamy, K. C. Kumara'

_publ_section_title
;
 Transition-Metal-Free, Br\/onsted Acid-Mediated Cascade Sequence in the
 Reaction of Propargyl Alcohols with Sulfonamido-indoles/-indolines:
 Highly Substituted \d- and \a-Carbolines.
;
_journal_issue 24
_journal_name_full 'The Journal of organic chemistry'
_journal_page_first 15043
_journal_page_last 15056
_journal_paper_doi 10.1021/acs.joc.8b02293
_journal_volume 83
_journal_year 2018
_chemical_formula_sum 'C36 H31 N O4 S'
_chemical_formula_weight 573.68
_space_group_IT_number 14
_space_group_name_Hall '-P 2yn'
_space_group_name_H-M_alt 'P 1 21/n 1'
_symmetry_cell_setting monoclinic
_symmetry_space_group_name_H-M 'P 1 21/n 1'
_atom_sites_solution_hydrogens geom
_atom_sites_solution_primary direct
_atom_sites_solution_secondary difmap
_audit_creation_method SHELXL-97
_cell_angle_alpha 90.00
_cell_angle_beta 102.539(2)
_cell_angle_gamma 90.00
_cell_formula_units_Z 4
_cell_length_a 14.5928(11)
_cell_length_b 8.4320(5)
_cell_length_c 25.9668(19)
_cell_measurement_reflns_used 4510
_cell_measurement_temperature 293(2)
_cell_measurement_theta_max 20.78
_cell_measurement_theta_min 2.52
_cell_volume 3118.9(4)
_computing_cell_refinement 'Bruker SAINT'
_computing_data_collection 'Bruker APEX2'
_computing_data_reduction 'Bruker SAINT'
_computing_molecular_graphics 'Bruker SHELXTL'
_computing_publication_material 'Bruker SHELXTL'
_computing_structure_refinement 'SHELXL-97 (Sheldrick, 2008)'
_computing_structure_solution 'SHELXS-97 (Sheldrick, 2008)'
_diffrn_ambient_temperature 293(2)
_diffrn_measured_fraction_theta_full 0.999
_diffrn_measured_fraction_theta_max 0.999
_diffrn_measurement_device_type 'Bruker APEX-II CCD'
_diffrn_measurement_method '\f and \w scans'
_diffrn_radiation_monochromator graphite
_diffrn_radiation_source 'fine-focus sealed tube'
_diffrn_radiation_type MoK\a
_diffrn_radiation_wavelength 0.71073
_diffrn_reflns_av_R_equivalents 0.3045
_diffrn_reflns_av_sigmaI/netI 0.1007
_diffrn_reflns_limit_h_max 17
_diffrn_reflns_limit_h_min -17
_diffrn_reflns_limit_k_max 10
_diffrn_reflns_limit_k_min -10
_diffrn_reflns_limit_l_max 30
_diffrn_reflns_limit_l_min -30
_diffrn_reflns_number 75884
_diffrn_reflns_theta_full 25.00
_diffrn_reflns_theta_max 25.00
_diffrn_reflns_theta_min 2.52
_exptl_absorpt_coefficient_mu 0.143
_exptl_crystal_colour colourless
_exptl_crystal_density_diffrn 1.222
_exptl_crystal_density_method 'not measured'
_exptl_crystal_description block
_exptl_crystal_F_000 1208
_exptl_crystal_size_max 0.24
_exptl_crystal_size_mid 0.22
_exptl_crystal_size_min 0.18
_refine_diff_density_max 0.232
_refine_diff_density_min -0.232
_refine_diff_density_rms 0.048
_refine_ls_extinction_method none
_refine_ls_goodness_of_fit_ref 1.018
_refine_ls_hydrogen_treatment mixed
_refine_ls_matrix_type full
_refine_ls_number_parameters 386
_refine_ls_number_reflns 5475
_refine_ls_number_restraints 0
_refine_ls_restrained_S_all 1.018
_refine_ls_R_factor_all 0.1746
_refine_ls_R_factor_gt 0.0712
_refine_ls_shift/su_max 0.000
_refine_ls_shift/su_mean 0.000
_refine_ls_structure_factor_coef Fsqd
_refine_ls_weighting_details 'calc w=1/[\s^2^(Fo^2^)+(0.0504P)^2^+1.0607P] where P=(Fo^2^+2Fc^2^)/3'
_refine_ls_weighting_scheme calc
_refine_ls_wR_factor_gt 0.1193
_refine_ls_wR_factor_ref 0.1456
_reflns_number_gt 2683
_reflns_number_total 5475
_reflns_threshold_expression >2sigma(I)
_cod_data_source_file jo8b02293_si_001.cif
_cod_data_source_block Compd9
_cod_depositor_comments
;
The following automatic conversions were performed:

data item '_symmetry_cell_setting' value 'Monoclinic' was changed to
'monoclinic' in accordance with the
/home/data/users/saulius/crontab/automatic-downloads/current/ACS/lib/dictionaries/cif_core.dic
dictionary named 'cif_core.dic' version 2.4.2 last updated on
2011-04-26.

Automatic conversion script
Id: cif_fix_values 6909 2019-04-08 15:41:33Z antanas 
;
_cod_original_sg_symbol_H-M P2(1)/n
_cod_database_code 4034723

loop_
_symmetry_equiv_pos_as_xyz
'x, y, z'
'-x+1/2, y+1/2, -z+1/2'
'-x, -y, -z'
'x-1/2, -y-1/2, z-1/2'

loop_
_atom_site_label
_atom_site_type_symbol
_atom_site_fract_x
_atom_site_fract_y
_atom_site_fract_z
_atom_site_U_iso_or_equiv
_atom_site_adp_type
_atom_site_occupancy
_atom_site_symmetry_multiplicity
_atom_site_calc_flag
_atom_site_refinement_flags
S1 S 0.47007(6) 0.79919(11) 0.31469(4) 0.0457(3) Uani 1 1 d .
O1 O 0.45823(16) 0.7711(3) 0.36787(9) 0.0584(7) Uani 1 1 d .
O3 O 0.54857(17) 0.8178(3) 0.22272(9) 0.0550(7) Uani 1 1 d .
O2 O 0.42706(17) 0.9392(3) 0.28840(10) 0.0623(8) Uani 1 1 d .
N1 N 0.6426(2) 0.7837(3) 0.41331(11) 0.0371(7) Uani 1 1 d .
O4 O 0.72999(19) 0.8243(4) 0.21533(9) 0.0739(9) Uani 1 1 d .
C9 C 0.6617(2) 0.7931(4) 0.36357(13) 0.0339(8) Uani 1 1 d .
C16 C 0.7087(2) 0.7016(4) 0.45535(12) 0.0352(8) Uani 1 1 d .
C8 C 0.5923(2) 0.8028(4) 0.31623(13) 0.0359(8) Uani 1 1 d .
C10 C 0.7566(2) 0.8059(4) 0.36053(13) 0.0378(9) Uani 1 1 d .
C17 C 0.6830(2) 0.7400(4) 0.50802(13) 0.0406(9) Uani 1 1 d .
C1 C 0.4255(2) 0.6317(4) 0.27722(14) 0.0378(9) Uani 1 1 d .
C29 C 0.8036(2) 0.7693(4) 0.45454(14) 0.0419(9) Uani 1 1 d .
H29 H 0.8472 0.7807 0.4863 0.050 Uiso 1 1 calc R
C30 C 0.8277(2) 0.8138(4) 0.40999(13) 0.0398(9) Uani 1 1 d .
C11 C 0.7799(3) 0.8150(4) 0.31143(14) 0.0483(10) Uani 1 1 d .
H11 H 0.8428 0.8184 0.3096 0.058 Uiso 1 1 calc R
C4 C 0.3520(3) 0.3629(5) 0.22123(15) 0.0504(10) Uani 1 1 d .
C24 C 0.7052(3) 0.5223(4) 0.44477(12) 0.0415(9) Uani 1 1 d .
C6 C 0.4541(2) 0.4829(5) 0.29594(14) 0.0498(10) Uani 1 1 d .
H6 H 0.4980 0.4719 0.3275 0.060 Uiso 1 1 calc R
C13 C 0.6185(3) 0.8171(4) 0.26778(13) 0.0421(9) Uani 1 1 d .
C31 C 0.9242(3) 0.8733(5) 0.41036(15) 0.0480(10) Uani 1 1 d .
C12 C 0.7116(3) 0.8190(4) 0.26526(14) 0.0500(10) Uani 1 1 d .
C2 C 0.3589(3) 0.6459(5) 0.23093(15) 0.0580(11) Uani 1 1 d .
H2 H 0.3389 0.7458 0.2180 0.070 Uiso 1 1 calc R
C18 C 0.6420(3) 0.8818(5) 0.51632(15) 0.0560(11) Uani 1 1 d .
H18 H 0.6279 0.9553 0.4890 0.067 Uiso 1 1 calc R
C36 C 0.9402(3) 1.0081(5) 0.38293(16) 0.0605(11) Uani 1 1 d .
H36 H 0.8895 1.0614 0.3623 0.073 Uiso 1 1 calc R
C25 C 0.7832(3) 0.4373(5) 0.43995(15) 0.0624(12) Uani 1 1 d .
H25 H 0.8405 0.4893 0.4438 0.075 Uiso 1 1 calc R
C5 C 0.4177(3) 0.3509(4) 0.26786(15) 0.0525(11) Uani 1 1 d .
H5 H 0.4379 0.2510 0.2807 0.063 Uiso 1 1 calc R
C7 C 0.3135(3) 0.2199(5) 0.18891(16) 0.0741(13) Uani 1 1 d .
H7A H 0.2510 0.2422 0.1694 0.111 Uiso 1 1 calc R
H7B H 0.3120 0.1312 0.2119 0.111 Uiso 1 1 calc R
H7C H 0.3528 0.1951 0.1648 0.111 Uiso 1 1 calc R
C3 C 0.3223(3) 0.5131(6) 0.20395(15) 0.0626(12) Uani 1 1 d .
H3 H 0.2762 0.5241 0.1732 0.075 Uiso 1 1 calc R
C19 C 0.6214(3) 0.9172(6) 0.56503(19) 0.0712(13) Uani 1 1 d .
H19 H 0.5938 1.0139 0.5699 0.085 Uiso 1 1 calc R
C22 C 0.7036(3) 0.6367(5) 0.54956(16) 0.0725(13) Uani 1 1 d .
H22 H 0.7321 0.5403 0.5453 0.087 Uiso 1 1 calc R
C23 C 0.6217(3) 0.4439(5) 0.43938(17) 0.0729(13) Uani 1 1 d .
H23 H 0.5682 0.4990 0.4428 0.088 Uiso 1 1 calc R
C20 C 0.6412(3) 0.8123(7) 0.60525(18) 0.0814(15) Uani 1 1 d .
H20 H 0.6264 0.8359 0.6375 0.098 Uiso 1 1 calc R
C32 C 1.0018(3) 0.7969(6) 0.44013(16) 0.0838(15) Uani 1 1 d .
H32 H 0.9939 0.7046 0.4583 0.101 Uiso 1 1 calc R
C15 C 0.8230(3) 0.8617(6) 0.21154(16) 0.0845(15) Uani 1 1 d .
H15A H 0.8444 0.9527 0.2330 0.127 Uiso 1 1 calc R
H15B H 0.8242 0.8847 0.1755 0.127 Uiso 1 1 calc R
H15C H 0.8633 0.7732 0.2235 0.127 Uiso 1 1 calc R
C34 C 1.1045(4) 0.9886(8) 0.4164(2) 0.0971(18) Uani 1 1 d .
H34 H 1.1646 1.0286 0.4189 0.117 Uiso 1 1 calc R
C33 C 1.0921(3) 0.8572(8) 0.44315(19) 0.104(2) Uani 1 1 d .
H33 H 1.1437 0.8060 0.4638 0.125 Uiso 1 1 calc R
C35 C 1.0296(4) 1.0642(6) 0.3858(2) 0.0866(15) Uani 1 1 d .
H35 H 1.0390 1.1538 0.3667 0.104 Uiso 1 1 calc R
C27 C 0.6955(6) 0.2017(6) 0.42368(19) 0.098(2) Uani 1 1 d .
H27 H 0.6922 0.0938 0.4161 0.118 Uiso 1 1 calc R
C26 C 0.7786(4) 0.2782(6) 0.42961(18) 0.0901(16) Uani 1 1 d .
H26 H 0.8324 0.2228 0.4267 0.108 Uiso 1 1 calc R
C14 C 0.5410(3) 0.9598(5) 0.19171(16) 0.0874(15) Uani 1 1 d .
H14A H 0.5300 1.0485 0.2127 0.131 Uiso 1 1 calc R
H14B H 0.4897 0.9498 0.1617 0.131 Uiso 1 1 calc R
H14C H 0.5982 0.9763 0.1799 0.131 Uiso 1 1 calc R
C28 C 0.6163(4) 0.2813(7) 0.4287(2) 0.0983(18) Uani 1 1 d .
H28 H 0.5595 0.2278 0.4251 0.118 Uiso 1 1 calc R
C21 C 0.6825(4) 0.6732(7) 0.59830(17) 0.0928(16) Uani 1 1 d .
H21 H 0.6970 0.6011 0.6260 0.111 Uiso 1 1 calc R
H37 H 0.585(2) 0.770(4) 0.4129(11) 0.036(11) Uiso 1 1 d .

loop_
_atom_site_aniso_label
_atom_site_aniso_U_11
_atom_site_aniso_U_22
_atom_site_aniso_U_33
_atom_site_aniso_U_23
_atom_site_aniso_U_13
_atom_site_aniso_U_12
S1 0.0394(6) 0.0505(6) 0.0485(6) -0.0060(5) 0.0121(5) 0.0056(5)
O1 0.0452(16) 0.087(2) 0.0471(16) -0.0136(14) 0.0184(13) 0.0015(14)
O3 0.0537(17) 0.0698(19) 0.0392(15) 0.0052(14) 0.0048(13) -0.0050(14)
O2 0.0613(18) 0.0443(16) 0.078(2) 0.0014(14) 0.0084(15) 0.0205(14)
N1 0.035(2) 0.0385(18) 0.040(2) -0.0011(15) 0.0146(16) -0.0011(16)
O4 0.0608(19) 0.129(3) 0.0378(17) -0.0028(16) 0.0227(14) -0.0157(18)
C9 0.042(2) 0.0273(18) 0.038(2) -0.0060(17) 0.0192(18) -0.0014(17)
C16 0.040(2) 0.034(2) 0.033(2) -0.0008(17) 0.0097(17) -0.0036(18)
C8 0.035(2) 0.036(2) 0.037(2) -0.0044(17) 0.0076(18) -0.0001(16)
C10 0.040(2) 0.036(2) 0.039(2) -0.0016(17) 0.0137(18) 0.0009(17)
C17 0.043(2) 0.043(2) 0.037(2) -0.0067(18) 0.0130(18) -0.0096(18)
C1 0.034(2) 0.042(2) 0.038(2) 0.0015(18) 0.0099(18) 0.0047(17)
C29 0.041(2) 0.043(2) 0.041(2) -0.0046(18) 0.0077(18) -0.0008(18)
C30 0.036(2) 0.044(2) 0.042(2) -0.0026(18) 0.0129(19) -0.0026(18)
C11 0.044(2) 0.055(3) 0.051(3) -0.006(2) 0.022(2) -0.0076(19)
C4 0.038(2) 0.067(3) 0.049(3) -0.002(2) 0.016(2) -0.006(2)
C24 0.056(3) 0.036(2) 0.032(2) 0.0028(17) 0.0078(18) -0.004(2)
C6 0.045(2) 0.057(3) 0.045(2) 0.001(2) 0.0048(19) -0.001(2)
C13 0.046(2) 0.043(2) 0.037(2) -0.0025(18) 0.007(2) -0.0049(19)
C31 0.038(2) 0.064(3) 0.045(2) -0.004(2) 0.016(2) -0.006(2)
C12 0.055(3) 0.064(3) 0.035(2) -0.001(2) 0.018(2) -0.003(2)
C2 0.059(3) 0.059(3) 0.051(3) 0.008(2) 0.002(2) 0.007(2)
C18 0.063(3) 0.060(3) 0.052(3) -0.012(2) 0.028(2) -0.001(2)
C36 0.050(3) 0.066(3) 0.070(3) 0.003(2) 0.023(2) -0.012(2)
C25 0.084(3) 0.046(3) 0.061(3) 0.002(2) 0.024(2) 0.015(2)
C5 0.050(3) 0.048(3) 0.057(3) 0.006(2) 0.008(2) -0.002(2)
C7 0.067(3) 0.078(3) 0.077(3) -0.023(3) 0.012(2) -0.016(2)
C3 0.050(3) 0.080(3) 0.049(3) -0.006(3) -0.008(2) 0.002(2)
C19 0.065(3) 0.090(4) 0.066(3) -0.031(3) 0.032(3) -0.003(3)
C22 0.106(4) 0.075(3) 0.043(3) 0.003(2) 0.030(3) 0.021(3)
C23 0.070(3) 0.047(3) 0.099(4) 0.010(3) 0.013(3) -0.011(2)
C20 0.080(4) 0.128(5) 0.044(3) -0.025(3) 0.029(3) -0.023(3)
C32 0.057(3) 0.129(4) 0.063(3) 0.026(3) 0.008(3) -0.002(3)
C15 0.073(3) 0.133(4) 0.059(3) 0.011(3) 0.038(3) -0.017(3)
C34 0.057(4) 0.169(6) 0.067(4) -0.001(4) 0.017(3) -0.035(4)
C33 0.042(3) 0.202(7) 0.063(3) 0.032(4) -0.004(2) -0.009(4)
C35 0.070(4) 0.105(4) 0.093(4) -0.002(3) 0.035(3) -0.036(3)
C27 0.176(7) 0.038(3) 0.074(3) -0.005(3) 0.012(4) -0.019(4)
C26 0.145(5) 0.049(3) 0.082(4) 0.001(3) 0.038(3) 0.026(3)
C14 0.097(4) 0.093(4) 0.066(3) 0.032(3) 0.006(3) -0.002(3)
C28 0.117(5) 0.062(4) 0.101(4) 0.011(3) -0.010(4) -0.025(3)
C21 0.131(5) 0.106(5) 0.047(3) 0.009(3) 0.032(3) 0.003(4)

loop_
_atom_type_symbol
_atom_type_description
_atom_type_scat_dispersion_real
_atom_type_scat_dispersion_imag
_atom_type_scat_source
C C 0.0033 0.0016 'International Tables Vol C Tables 4.2.6.8 and 6.1.1.4'
H H 0.0000 0.0000 'International Tables Vol C Tables 4.2.6.8 and 6.1.1.4'
N N 0.0061 0.0033 'International Tables Vol C Tables 4.2.6.8 and 6.1.1.4'
O O 0.0106 0.0060 'International Tables Vol C Tables 4.2.6.8 and 6.1.1.4'
S S 0.1246 0.1234 'International Tables Vol C Tables 4.2.6.8 and 6.1.1.4'

loop_
_geom_angle_atom_site_label_1
_geom_angle_atom_site_label_2
_geom_angle_atom_site_label_3
_geom_angle
O2 S1 O1 117.20(15)
O2 S1 C1 109.02(16)
O1 S1 C1 106.87(16)
O2 S1 C8 109.22(16)
O1 S1 C8 107.98(15)
C1 S1 C8 105.98(15)
C13 O3 C14 115.7(3)
C9 N1 C16 119.3(3)
C9 N1 H37 113(2)
C16 N1 H37 116(2)
C12 O4 C15 117.2(3)
N1 C9 C10 117.2(3)
N1 C9 C8 124.3(3)
C10 C9 C8 118.2(3)
N1 C16 C29 105.7(3)
N1 C16 C17 108.4(3)
C29 C16 C17 109.7(3)
N1 C16 C24 109.9(3)
C29 C16 C24 111.5(3)
C17 C16 C24 111.3(3)
C13 C8 C9 120.3(3)
C13 C8 S1 116.8(3)
C9 C8 S1 123.0(3)
C11 C10 C9 119.7(3)
C11 C10 C30 122.1(3)
C9 C10 C30 118.2(3)
C22 C17 C18 117.3(3)
C22 C17 C16 121.0(3)
C18 C17 C16 121.6(3)
C2 C1 C6 119.3(3)
C2 C1 S1 121.3(3)
C6 C1 S1 119.3(3)
C30 C29 C16 122.4(3)
C30 C29 H29 118.8
C16 C29 H29 118.8
C29 C30 C10 118.5(3)
C29 C30 C31 121.0(3)
C10 C30 C31 120.5(3)
C12 C11 C10 121.5(3)
C12 C11 H11 119.3
C10 C11 H11 119.3
C5 C4 C3 117.6(4)
C5 C4 C7 122.4(4)
C3 C4 C7 120.0(4)
C23 C24 C25 118.4(4)
C23 C24 C16 119.3(4)
C25 C24 C16 122.3(3)
C5 C6 C1 119.9(3)
C5 C6 H6 120.1
C1 C6 H6 120.1
C12 C13 O3 121.2(3)
C12 C13 C8 120.7(3)
O3 C13 C8 118.0(3)
C32 C31 C36 117.3(4)
C32 C31 C30 120.2(4)
C36 C31 C30 122.4(4)
C13 C12 O4 116.2(3)
C13 C12 C11 119.5(3)
O4 C12 C11 124.3(3)
C3 C2 C1 120.0(4)
C3 C2 H2 120.0
C1 C2 H2 120.0
C17 C18 C19 121.0(4)
C17 C18 H18 119.5
C19 C18 H18 119.5
C35 C36 C31 121.2(4)
C35 C36 H36 119.4
C31 C36 H36 119.4
C26 C25 C24 121.6(4)
C26 C25 H25 119.2
C24 C25 H25 119.2
C6 C5 C4 121.6(4)
C6 C5 H5 119.2
C4 C5 H5 119.2
C4 C7 H7A 109.5
C4 C7 H7B 109.5
H7A C7 H7B 109.5
C4 C7 H7C 109.5
H7A C7 H7C 109.5
H7B C7 H7C 109.5
C2 C3 C4 121.6(4)
C2 C3 H3 119.2
C4 C3 H3 119.2
C20 C19 C18 120.6(4)
C20 C19 H19 119.7
C18 C19 H19 119.7
C17 C22 C21 121.3(4)
C17 C22 H22 119.4
C21 C22 H22 119.4
C24 C23 C28 120.4(5)
C24 C23 H23 119.8
C28 C23 H23 119.8
C21 C20 C19 119.5(4)
C21 C20 H20 120.2
C19 C20 H20 120.2
C31 C32 C33 120.6(5)
C31 C32 H32 119.7
C33 C32 H32 119.7
O4 C15 H15A 109.5
O4 C15 H15B 109.5
H15A C15 H15B 109.5
O4 C15 H15C 109.5
H15A C15 H15C 109.5
H15B C15 H15C 109.5
C33 C34 C35 120.5(5)
C33 C34 H34 119.7
C35 C34 H34 119.7
C34 C33 C32 120.2(5)
C34 C33 H33 119.9
C32 C33 H33 119.9
C34 C35 C36 120.1(5)
C34 C35 H35 119.9
C36 C35 H35 119.9
C26 C27 C28 120.7(5)
C26 C27 H27 119.6
C28 C27 H27 119.6
C27 C26 C25 119.7(5)
C27 C26 H26 120.2
C25 C26 H26 120.2
O3 C14 H14A 109.5
O3 C14 H14B 109.5
H14A C14 H14B 109.5
O3 C14 H14C 109.5
H14A C14 H14C 109.5
H14B C14 H14C 109.5
C27 C28 C23 119.2(5)
C27 C28 H28 120.4
C23 C28 H28 120.4
C20 C21 C22 120.3(4)
C20 C21 H21 119.9
C22 C21 H21 119.9

loop_
_geom_bond_atom_site_label_1
_geom_bond_atom_site_label_2
_geom_bond_distance
S1 O2 1.438(2)
S1 O1 1.448(2)
S1 C1 1.758(3)
S1 C8 1.776(3)
O3 C13 1.375(4)
O3 C14 1.434(4)
N1 C9 1.381(4)
N1 C16 1.465(4)
N1 H37 0.85(3)
O4 C12 1.381(4)
O4 C15 1.417(4)
C9 C10 1.408(4)
C9 C8 1.415(4)
C16 C29 1.502(4)
C16 C17 1.530(4)
C16 C24 1.535(4)
C8 C13 1.397(4)
C10 C11 1.392(4)
C10 C30 1.467(4)
C17 C22 1.368(5)
C17 C18 1.375(5)
C1 C2 1.377(5)
C1 C6 1.377(4)
C29 C30 1.334(4)
C29 H29 0.9300
C30 C31 1.493(5)
C11 C12 1.383(5)
C11 H11 0.9300
C4 C5 1.375(5)
C4 C3 1.382(5)
C4 C7 1.507(5)
C24 C23 1.366(5)
C24 C25 1.374(5)
C6 C5 1.373(5)
C6 H6 0.9300
C13 C12 1.375(5)
C31 C32 1.384(5)
C31 C36 1.388(5)
C2 C3 1.367(5)
C2 H2 0.9300
C18 C19 1.395(5)
C18 H18 0.9300
C36 C35 1.374(5)
C36 H36 0.9300
C25 C26 1.367(6)
C25 H25 0.9300
C5 H5 0.9300
C7 H7A 0.9600
C7 H7B 0.9600
C7 H7C 0.9600
C3 H3 0.9300
C19 C20 1.351(6)
C19 H19 0.9300
C22 C21 1.400(6)
C22 H22 0.9300
C23 C28 1.398(6)
C23 H23 0.9300
C20 C21 1.349(6)
C20 H20 0.9300
C32 C33 1.398(6)
C32 H32 0.9300
C15 H15A 0.9600
C15 H15B 0.9600
C15 H15C 0.9600
C34 C33 1.340(6)
C34 C35 1.362(6)
C34 H34 0.9300
C33 H33 0.9300
C35 H35 0.9300
C27 C26 1.353(7)
C27 C28 1.366(7)
C27 H27 0.9300
C26 H26 0.9300
C14 H14A 0.9600
C14 H14B 0.9600
C14 H14C 0.9600
C28 H28 0.9300
C21 H21 0.9300
